data_4132934
loop_
_publ_author_name
'Feng, Mei-Ling'
'Sarma, Debajit'
'Gao, Yu-Jie'
'Qi, Xing-Hui'
'Li, Wei-An'
'Huang, Xiao-Ying'
'Kanatzidis, Mercouri G.'

_publ_section_title
;
 Efficient Removal of [UO<sub>2</sub>]<sup>2+</sup>, Cs<sup>+</sup>, and
 Sr<sup>2+</sup> Ions by Radiation-Resistant Gallium Thioantimonates.
;
_journal_issue 35
_journal_name_full 'Journal of the American Chemical Society'
_journal_page_first 11133
_journal_page_last 11140
_journal_paper_doi 10.1021/jacs.8b07457
_journal_volume 140
_journal_year 2018
_chemical_formula_sum 'C4 H18 Ga2 N2 O S7 Sb2'
_chemical_formula_weight 717.56
_space_group_crystal_system orthorhombic
_space_group_IT_number 19
_space_group_name_Hall 'P 2ac 2ab'
_space_group_name_H-M_alt 'P 21 21 21'
_atom_sites_solution_hydrogens mixed
_atom_sites_solution_primary direct
_atom_sites_solution_secondary difmap
_audit_creation_method SHELXL-2016/6
_cell_angle_alpha 90
_cell_angle_beta 90
_cell_angle_gamma 90
_cell_formula_units_Z 4
_cell_length_a 9.9843(7)
_cell_length_b 12.6207(7)
_cell_length_c 16.1903(17)
_cell_measurement_reflns_used 2223
_cell_measurement_temperature 295(2)
_cell_measurement_theta_max 28.413
_cell_measurement_theta_min 2.516
_cell_volume 2040.1(3)
_computing_cell_refinement 'CrysAlis CCD (Oxford Diffraction, 2006)'
_computing_data_collection 'CrysAlis CCD (Oxford Diffraction, 2006)'
_computing_data_reduction 'CrysAlis CCD (Oxford Diffraction, 2006)'
_computing_molecular_graphics 'DIAMOND. Version 3.0. Crystal Impact'
_computing_publication_material 'Windows Word 2010'
_computing_structure_refinement 'SHELXL-2016/6 (Sheldrick, 2016)'
_diffrn_ambient_temperature 295(2)
_diffrn_detector_area_resol_mean 16.2083
_diffrn_measured_fraction_theta_full 0.999
_diffrn_measured_fraction_theta_max 0.843
_diffrn_measurement_device_type 'Xcalibur, Eos'
_diffrn_measurement_method '\w scans'
_diffrn_radiation_type MoK\a
_diffrn_radiation_wavelength 0.71073
_diffrn_reflns_av_R_equivalents 0.0274
_diffrn_reflns_av_unetI/netI 0.0547
_diffrn_reflns_Laue_measured_fraction_full 0.999
_diffrn_reflns_Laue_measured_fraction_max 0.843
_diffrn_reflns_limit_h_max 9
_diffrn_reflns_limit_h_min -12
_diffrn_reflns_limit_k_max 16
_diffrn_reflns_limit_k_min -7
_diffrn_reflns_limit_l_max 7
_diffrn_reflns_limit_l_min -19
_diffrn_reflns_number 5858
_diffrn_reflns_point_group_measured_fraction_full 0.999
_diffrn_reflns_point_group_measured_fraction_max 0.839
_diffrn_reflns_theta_full 25.242
_diffrn_reflns_theta_max 28.413
_diffrn_reflns_theta_min 2.516
_diffrn_source 'fine-focus sealed tube'
_exptl_absorpt_coefficient_mu 5.939
_exptl_absorpt_correction_T_max 1.00000
_exptl_absorpt_correction_T_min 0.62718
_exptl_absorpt_correction_type multi-scan
_exptl_absorpt_process_details 'CrysAlis CCD; Oxford, 2006'
_exptl_crystal_colour yellow
_exptl_crystal_density_diffrn 2.336
_exptl_crystal_density_method 'not measured'
_exptl_crystal_description brick
_exptl_crystal_F_000 1360
_exptl_crystal_size_max 0.23
_exptl_crystal_size_mid 0.20
_exptl_crystal_size_min 0.17
_refine_diff_density_max 2.072
_refine_diff_density_min -1.336
_refine_diff_density_rms 0.231
_refine_ls_abs_structure_details
;
 Refined as an inversion twin.
;
_refine_ls_abs_structure_Flack 0.10(5)
_refine_ls_extinction_method none
_refine_ls_goodness_of_fit_ref 1.007
_refine_ls_hydrogen_treatment constr
_refine_ls_matrix_type full
_refine_ls_number_parameters 168
_refine_ls_number_reflns 4003
_refine_ls_number_restraints 0
_refine_ls_restrained_S_all 1.007
_refine_ls_R_factor_all 0.0652
_refine_ls_R_factor_gt 0.0527
_refine_ls_shift/su_max 0.000
_refine_ls_shift/su_mean 0.000
_refine_ls_structure_factor_coef Fsqd
_refine_ls_weighting_details 'w=1/[\s^2^(Fo^2^)+(0.0100P)^2^+54.0000P] where P=(Fo^2^+2Fc^2^)/3'
_refine_ls_weighting_scheme calc
_refine_ls_wR_factor_gt 0.1120
_refine_ls_wR_factor_ref 0.1182
_reflns_Friedel_coverage 0.762
_reflns_Friedel_fraction_full 1.000
_reflns_Friedel_fraction_max 0.834
_reflns_number_gt 3372
_reflns_number_total 4003
_reflns_threshold_expression 'I > 2\s(I)'
_cod_data_source_file ja8b07457_si_002.cif
_cod_data_source_block mf9-31b-final
_cod_depositor_comments
;
The following automatic conversions were performed:

data item '_exptl_absorpt_correction_type' value 'Multi-scan' was
changed to 'multi-scan' in accordance with the
/home/saulius/struct/COD-crude-data/automatic-downloads/DataCite-retrospective/ACS/depositions/lib/dictionaries/cif_core.dic
dictionary named 'cif_core.dic' version 2.4.2 last updated on
2011-04-26.

Automatic conversion script
Id: cif_fix_values 6909 2019-04-08 15:41:33Z antanas 
;
_cod_database_code 4132934
_shelx_shelxl_version_number 2016/6
_shelx_space_group_comment
;
The symmetry employed for this shelxl refinement is uniquely defined
by the following loop, which should always be used as a source of
symmetry information in preference to the above space-group names.
They are only intended as comments.
;

loop_
_space_group_symop_operation_xyz
'x, y, z'
'-x+1/2, -y, z+1/2'
'-x, y+1/2, -z+1/2'
'x+1/2, -y+1/2, -z'

loop_
_atom_site_label
_atom_site_type_symbol
_atom_site_fract_x
_atom_site_fract_y
_atom_site_fract_z
_atom_site_U_iso_or_equiv
_atom_site_adp_type
_atom_site_occupancy
_atom_site_site_symmetry_order
_atom_site_calc_flag
_atom_site_refinement_flags_posn
_atom_site_refinement_flags_adp
Sb1 Sb 0.38971(11) 0.12792(7) 0.75285(9) 0.0244(3) Uani 1 1 d . .
Sb2 Sb 0.09984(11) 0.54677(8) 0.75305(8) 0.0258(3) Uani 1 1 d . .
Ga1 Ga 0.09861(18) 0.26947(13) 0.78171(12) 0.0228(4) Uani 1 1 d . .
Ga2 Ga 0.40065(18) 0.40506(13) 0.77783(11) 0.0220(4) Uani 1 1 d . .
S1 S 0.1916(5) 0.1787(4) 0.6755(3) 0.0295(10) Uani 1 1 d . .
S2 S 0.5307(4) 0.2786(3) 0.7171(3) 0.0310(10) Uani 1 1 d . .
S3 S -0.0437(4) 0.3936(3) 0.7294(3) 0.0342(13) Uani 1 1 d . .
S4 S 0.2509(5) 0.3407(4) 0.8672(3) 0.0303(10) Uani 1 1 d . .
S5 S -0.0170(5) 0.1513(3) 0.8609(3) 0.0276(10) Uani 1 1 d . .
S6 S 0.3009(5) 0.5014(4) 0.6769(3) 0.0297(10) Uani 1 1 d . .
S7 S 0.5323(5) 0.5130(3) 0.8560(3) 0.0272(10) Uani 1 1 d . .
N1 N 0.7414(18) 0.3186(17) 0.8969(12) 0.052(5) Uani 1 1 d . .
H1D H 0.705923 0.362622 0.859954 0.062 Uiso 1 1 calc R U
H1E H 0.794568 0.273860 0.869855 0.062 Uiso 1 1 calc R U
C1 C 0.632(3) 0.2573(18) 0.9363(14) 0.059(7) Uani 1 1 d . .
H1A H 0.579276 0.223126 0.894392 0.088 Uiso 1 1 calc R U
H1B H 0.575874 0.304399 0.967587 0.088 Uiso 1 1 calc R U
H1C H 0.669379 0.204803 0.972393 0.088 Uiso 1 1 calc R U
C2 C 0.825(3) 0.382(2) 0.9567(18) 0.068(8) Uani 1 1 d . .
H2A H 0.891942 0.421063 0.926794 0.101 Uiso 1 1 calc R U
H2B H 0.868279 0.334824 0.994937 0.101 Uiso 1 1 calc R U
H2C H 0.768830 0.430329 0.986455 0.101 Uiso 1 1 calc R U
N2 N 0.345(3) 0.325(2) 0.5259(14) 0.074(7) Uani 1 1 d . .
H2D H 0.363386 0.257671 0.513998 0.089 Uiso 1 1 calc R U
H2E H 0.331249 0.329803 0.580088 0.089 Uiso 1 1 calc R U
C3 C 0.460(3) 0.393(3) 0.5023(19) 0.094(12) Uani 1 1 d . .
H3A H 0.525702 0.392137 0.545785 0.140 Uiso 1 1 calc R U
H3B H 0.429945 0.463979 0.493323 0.140 Uiso 1 1 calc R U
H3C H 0.500011 0.365948 0.452469 0.140 Uiso 1 1 calc R U
C4 C 0.229(4) 0.357(5) 0.483(3) 0.18(3) Uani 1 1 d . .
H4A H 0.190675 0.296814 0.455443 0.277 Uiso 1 1 calc R U
H4B H 0.251604 0.410289 0.443640 0.277 Uiso 1 1 calc R U
H4C H 0.165059 0.384791 0.521948 0.277 Uiso 1 1 calc R U
O1W O 0.388(9) 0.128(3) 0.462(3) 0.42(6) Uani 1 1 d . .
H1F H 0.411279 0.084582 0.499929 0.635 Uiso 1 1 d R U
H1G H 0.380979 0.117092 0.409849 0.635 Uiso 1 1 d R U

loop_
_atom_site_aniso_label
_atom_site_aniso_U_11
_atom_site_aniso_U_22
_atom_site_aniso_U_33
_atom_site_aniso_U_23
_atom_site_aniso_U_13
_atom_site_aniso_U_12
Sb1 0.0258(5) 0.0131(4) 0.0344(6) 0.0005(5) -0.0031(7) 0.0030(4)
Sb2 0.0273(5) 0.0176(5) 0.0324(6) 0.0000(5) -0.0023(8) 0.0046(4)
Ga1 0.0166(8) 0.0152(8) 0.0364(10) 0.0018(7) 0.0003(9) -0.0017(8)
Ga2 0.0180(8) 0.0117(7) 0.0364(11) 0.0020(7) -0.0019(9) -0.0027(7)
S1 0.026(2) 0.028(2) 0.034(3) -0.003(2) -0.005(2) 0.0035(19)
S2 0.023(2) 0.0191(19) 0.051(3) -0.003(2) 0.002(2) -0.0023(17)
S3 0.026(2) 0.0149(18) 0.062(4) 0.009(2) -0.010(2) -0.0001(16)
S4 0.029(2) 0.029(2) 0.033(3) 0.000(2) 0.000(2) -0.0145(19)
S5 0.029(2) 0.018(2) 0.035(2) -0.0022(19) 0.001(2) -0.0106(18)
S6 0.028(2) 0.024(2) 0.037(3) 0.005(2) 0.000(2) 0.0052(19)
S7 0.030(2) 0.0144(19) 0.037(3) 0.0006(18) -0.004(2) -0.0068(18)
N1 0.035(10) 0.063(14) 0.058(13) 0.001(11) 0.001(9) 0.021(10)
C1 0.09(2) 0.040(13) 0.043(13) 0.002(11) -0.016(14) 0.014(14)
C2 0.070(19) 0.058(17) 0.07(2) -0.010(16) -0.016(15) 0.010(15)
N2 0.094(19) 0.081(18) 0.047(14) 0.014(12) -0.009(13) -0.016(15)
C3 0.09(2) 0.12(3) 0.07(2) 0.01(2) 0.040(18) 0.00(2)
C4 0.09(3) 0.33(9) 0.14(4) -0.03(5) -0.01(3) -0.08(4)
O1W 1.00(17) 0.09(3) 0.18(4) 0.00(3) 0.26(8) 0.08(6)

loop_
_atom_type_symbol
_atom_type_description
_atom_type_scat_dispersion_real
_atom_type_scat_dispersion_imag
_atom_type_scat_source
C C 0.0033 0.0016 'International Tables Vol C Tables 4.2.6.8 and 6.1.1.4'
H H 0.0000 0.0000 'International Tables Vol C Tables 4.2.6.8 and 6.1.1.4'
N N 0.0061 0.0033 'International Tables Vol C Tables 4.2.6.8 and 6.1.1.4'
S S 0.1246 0.1234 'International Tables Vol C Tables 4.2.6.8 and 6.1.1.4'
Ga Ga 0.2307 1.6083 'International Tables Vol C Tables 4.2.6.8 and 6.1.1.4'
Sb Sb -0.5866 1.5461 'International Tables Vol C Tables 4.2.6.8 and 6.1.1.4'
O O 0.0106 0.0060 'International Tables Vol C Tables 4.2.6.8 and 6.1.1.4'

loop_
_geom_angle_atom_site_label_1
_geom_angle_atom_site_label_2
_geom_angle_atom_site_label_3
_geom_angle
_geom_angle_site_symmetry_1
_geom_angle_site_symmetry_3
S7 Sb1 S1 92.58(16) 3_646 .
S7 Sb1 S2 96.27(17) 3_646 .
S1 Sb1 S2 98.17(17) . .
S5 Sb2 S6 91.39(16) 3_556 .
S5 Sb2 S3 96.43(17) 3_556 .
S6 Sb2 S3 102.69(17) . .
S4 Ga1 S1 113.13(19) . .
S4 Ga1 S3 112.11(19) . .
S1 Ga1 S3 108.7(2) . .
S4 Ga1 S5 104.98(18) . .
S1 Ga1 S5 107.66(19) . .
S3 Ga1 S5 110.08(19) . .
S4 Ga2 S6 111.6(2) . .
S4 Ga2 S7 104.13(19) . .
S6 Ga2 S7 109.45(18) . .
S4 Ga2 S2 113.97(19) . .
S6 Ga2 S2 108.3(2) . .
S7 Ga2 S2 109.24(18) . .
Ga1 S1 Sb1 94.37(18) . .
Ga2 S2 Sb1 96.58(17) . .
Ga1 S3 Sb2 96.92(17) . .
Ga2 S4 Ga1 101.5(2) . .
Ga1 S5 Sb2 95.82(18) . 3_546
Ga2 S6 Sb2 97.13(19) . .
Ga2 S7 Sb1 98.07(19) . 3_656
C1 N1 C2 114(2) . .
C1 N1 H1D 108.7 . .
C2 N1 H1D 108.7 . .
C1 N1 H1E 108.7 . .
C2 N1 H1E 108.7 . .
H1D N1 H1E 107.6 . .
N1 C1 H1A 109.5 . .
N1 C1 H1B 109.5 . .
H1A C1 H1B 109.5 . .
N1 C1 H1C 109.5 . .
H1A C1 H1C 109.5 . .
H1B C1 H1C 109.5 . .
N1 C2 H2A 109.5 . .
N1 C2 H2B 109.5 . .
H2A C2 H2B 109.5 . .
N1 C2 H2C 109.5 . .
H2A C2 H2C 109.5 . .
H2B C2 H2C 109.5 . .
C4 N2 C3 110(3) . .
C4 N2 H2D 109.6 . .
C3 N2 H2D 109.6 . .
C4 N2 H2E 109.6 . .
C3 N2 H2E 109.6 . .
H2D N2 H2E 108.1 . .
N2 C3 H3A 109.5 . .
N2 C3 H3B 109.5 . .
H3A C3 H3B 109.5 . .
N2 C3 H3C 109.5 . .
H3A C3 H3C 109.5 . .
H3B C3 H3C 109.5 . .
N2 C4 H4A 109.5 . .
N2 C4 H4B 109.5 . .
H4A C4 H4B 109.5 . .
N2 C4 H4C 109.5 . .
H4A C4 H4C 109.5 . .
H4B C4 H4C 109.5 . .
H1F O1W H1G 129.3 . .

loop_
_geom_bond_atom_site_label_1
_geom_bond_atom_site_label_2
_geom_bond_distance
_geom_bond_site_symmetry_2
Sb1 S7 2.411(5) 3_646
Sb1 S1 2.427(5) .
Sb1 S2 2.436(4) .
Sb2 S5 2.414(5) 3_556
Sb2 S6 2.424(5) .
Sb2 S3 2.437(4) .
Ga1 S4 2.244(5) .
Ga1 S1 2.265(5) .
Ga1 S3 2.278(5) .
Ga1 S5 2.280(5) .
Ga2 S4 2.233(5) .
Ga2 S6 2.267(5) .
Ga2 S7 2.277(5) .
Ga2 S2 2.281(5) .
N1 C1 1.48(3) .
N1 C2 1.51(3) .
N1 H1D 0.8900 .
N1 H1E 0.8900 .
C1 H1A 0.9600 .
C1 H1B 0.9600 .
C1 H1C 0.9600 .
C2 H2A 0.9600 .
C2 H2B 0.9600 .
C2 H2C 0.9600 .
N2 C4 1.41(5) .
N2 C3 1.48(4) .
N2 H2D 0.8900 .
N2 H2E 0.8900 .
C3 H3A 0.9600 .
C3 H3B 0.9600 .
C3 H3C 0.9600 .
C4 H4A 0.9600 .
C4 H4B 0.9600 .
C4 H4C 0.9600 .
O1W H1F 0.8499 .
O1W H1G 0.8600 .

loop_
_geom_hbond_atom_site_label_D
_geom_hbond_atom_site_label_H
_geom_hbond_atom_site_label_A
_geom_hbond_distance_DH
_geom_hbond_distance_HA
_geom_hbond_distance_DA
_geom_hbond_angle_DHA
_geom_hbond_site_symmetry_A
N1 H1D S7 0.89 2.57 3.289(19) 138.3 .
N1 H1E S5 0.89 2.44 3.258(19) 153.0 1_655
C1 H1A S2 0.96 2.99 3.70(2) 131.4 .
C1 H1B S5 0.96 2.98 3.78(2) 142.1 4_557
C1 H1C S4 0.96 2.78 3.62(2) 145.6 4_557
N2 H2D O1W 0.89 1.86 2.73(4) 165.3 .
N2 H2E S1 0.89 2.82 3.41(2) 124.7 .
N2 H2E S6 0.89 2.69 3.34(3) 130.3 .
C3 H3C S1 0.96 2.88 3.80(3) 161.6 4_556
O1W H1F S7 0.85 2.56 3.38(5) 160.0 3_646
O1W H1G S3 0.86 2.38 3.19(4) 156.1 4_556
